data_7248349
loop_
_publ_author_name
'Wang, Yanyan'
'Xiong, Ying'
'Liao, Wuping'

_publ_section_title
;
 Solvent-polarity-controlled assembly of polynuclear titanium-calixarene
 complexes: constructing isolated {Ti7}, {Ti13}, {Ti24} and {Tb2Ti13}
 clusters
;
_journal_issue 17
_journal_name_full CrystEngComm
_journal_page_first 2287
_journal_page_last 2296
_journal_paper_doi 10.1039/D3CE01275A
_journal_volume 26
_journal_year 2024
_chemical_formula_moiety 'C96 H128 O24 Ti7'
_chemical_formula_sum 'C96 H128 O24 Ti7'
_chemical_formula_weight 2001.28
_space_group_crystal_system monoclinic
_space_group_IT_number 15
_space_group_name_Hall '-C 2yc'
_space_group_name_H-M_alt 'C 1 2/c 1'
_atom_sites_solution_hydrogens geom
_atom_sites_solution_primary direct
_atom_sites_solution_secondary difmap
_audit_creation_method SHELXL-2014/7
_audit_update_record
;
2022-12-25 deposited with the CCDC.	2024-03-25 downloaded from the CCDC.
;
_cell_angle_alpha 90
_cell_angle_beta 114.2610(10)
_cell_angle_gamma 90
_cell_formula_units_Z 4
_cell_length_a 30.9135(11)
_cell_length_b 13.8627(5)
_cell_length_c 29.9394(11)
_cell_measurement_reflns_used 9992
_cell_measurement_temperature 293(2)
_cell_measurement_theta_max 52.83
_cell_measurement_theta_min 3.55
_cell_volume 11697.2(7)
_computing_cell_refinement 'Bruker SAINT'
_computing_data_collection 'Bruker APEX2'
_computing_data_reduction 'Bruker SAINT'
_computing_molecular_graphics 'Bruker SHELXTL'
_computing_publication_material 'Bruker SHELXTL'
_computing_structure_refinement 'SHELXL-2014/7 (Sheldrick, 2014)'
_computing_structure_solution 'SHELXS-97 (Sheldrick 2008)'
_diffrn_ambient_temperature 293(2)
_diffrn_measured_fraction_theta_full 0.987
_diffrn_measured_fraction_theta_max 0.987
_diffrn_measurement_device_type 'Bruker APEX-II CCD'
_diffrn_measurement_method '\f and \w scans'
_diffrn_radiation_type CuK\a
_diffrn_radiation_wavelength 1.54178
_diffrn_reflns_av_R_equivalents 0.1043
_diffrn_reflns_av_unetI/netI 0.0854
_diffrn_reflns_Laue_measured_fraction_full 0.987
_diffrn_reflns_Laue_measured_fraction_max 0.987
_diffrn_reflns_limit_h_max 31
_diffrn_reflns_limit_h_min -31
_diffrn_reflns_limit_k_max 14
_diffrn_reflns_limit_k_min -14
_diffrn_reflns_limit_l_max 29
_diffrn_reflns_limit_l_min -31
_diffrn_reflns_number 34572
_diffrn_reflns_point_group_measured_fraction_full 0.987
_diffrn_reflns_point_group_measured_fraction_max 0.987
_diffrn_reflns_theta_full 53.037
_diffrn_reflns_theta_max 53.037
_diffrn_reflns_theta_min 3.553
_exptl_absorpt_coefficient_mu 4.354
_exptl_absorpt_correction_T_max 0.580
_exptl_absorpt_correction_T_min 0.503
_exptl_absorpt_correction_type multi-scan
_exptl_absorpt_process_details 'SADABS 2014/5'
_exptl_crystal_colour orange
_exptl_crystal_density_diffrn 1.136
_exptl_crystal_description block
_exptl_crystal_F_000 4200
_exptl_crystal_size_max 0.262
_exptl_crystal_size_mid 0.141
_exptl_crystal_size_min 0.125
_refine_diff_density_max 0.691
_refine_diff_density_min -0.468
_refine_diff_density_rms 0.074
_refine_ls_extinction_method none
_refine_ls_goodness_of_fit_ref 1.094
_refine_ls_hydrogen_treatment constr
_refine_ls_matrix_type full
_refine_ls_number_parameters 573
_refine_ls_number_reflns 6744
_refine_ls_number_restraints 24
_refine_ls_restrained_S_all 1.123
_refine_ls_R_factor_all 0.1122
_refine_ls_R_factor_gt 0.0690
_refine_ls_shift/su_max 0.001
_refine_ls_shift/su_mean 0.000
_refine_ls_structure_factor_coef Fsqd
_refine_ls_weighting_details 'w=1/[\s^2^(Fo^2^)+(0.1103P)^2^+17.2855P] where P=(Fo^2^+2Fc^2^)/3'
_refine_ls_weighting_scheme calc
_refine_ls_wR_factor_gt 0.1891
_refine_ls_wR_factor_ref 0.2142
_reflns_Friedel_coverage 0.000
_reflns_number_gt 4267
_reflns_number_total 6744
_reflns_threshold_expression 'I > 2\s(I)'
_cod_data_source_file d3ce01275a2.cif
_cod_data_source_block wyy74_0m_sq
_cod_depositor_comments 'Adding full bibliography for 7248348--7248351.cif.'
_cod_original_sg_symbol_H-M 'C 2/c'
_cod_database_code 7248349
_shelx_shelxl_version_number 2014/7
_shelx_space_group_comment
;
The symmetry employed for this shelxl refinement is uniquely defined
by the following loop, which should always be used as a source of
symmetry information in preference to the above space-group names.
They are only intended as comments.
;
_shelx_estimated_absorpt_t_min 0.395
_shelx_estimated_absorpt_t_max 0.613

loop_
_space_group_symop_operation_xyz
'x, y, z'
'-x, y, -z+1/2'
'x+1/2, y+1/2, z'
'-x+1/2, y+1/2, -z+1/2'
'-x, -y, -z'
'x, -y, z-1/2'
'-x+1/2, -y+1/2, -z'
'x+1/2, -y+1/2, z-1/2'

loop_
_atom_site_label
_atom_site_type_symbol
_atom_site_fract_x
_atom_site_fract_y
_atom_site_fract_z
_atom_site_U_iso_or_equiv
_atom_site_adp_type
_atom_site_occupancy
_atom_site_site_symmetry_order
_atom_site_calc_flag
_atom_site_refinement_flags_posn
_atom_site_refinement_flags_adp
_atom_site_refinement_flags_occupancy
_atom_site_disorder_assembly
_atom_site_disorder_group
C1 C 0.3128(2) 0.6287(4) 0.6358(2) 0.0424(16) Uani 1 1 d . . . . .
C2 C 0.2838(2) 0.5777(4) 0.6535(2) 0.0431(16) Uani 1 1 d . . . . .
C3 C 0.2419(2) 0.5417(5) 0.6200(3) 0.0568(19) Uani 1 1 d . . . . .
H3A H 0.2226 0.5084 0.6318 0.068 Uiso 1 1 calc R U . . .
C4 C 0.2261(2) 0.5514(5) 0.5698(3) 0.0564(19) Uani 1 1 d . . . . .
C5 C 0.2545(2) 0.6061(5) 0.5531(2) 0.0536(18) Uani 1 1 d . . . . .
H5A H 0.2446 0.6159 0.5196 0.064 Uiso 1 1 calc R U . . .
C6 C 0.2975(2) 0.6465(4) 0.5854(2) 0.0419(16) Uani 1 1 d . . . . .
C7 C 0.1780(3) 0.5110(6) 0.5339(3) 0.075(2) Uani 1 1 d . . . . .
C8 C 0.1723(3) 0.4049(6) 0.5476(3) 0.115(3) Uani 1 1 d . . . . .
H8A H 0.1974 0.3663 0.5460 0.172 Uiso 1 1 calc R U . . .
H8B H 0.1738 0.4028 0.5802 0.172 Uiso 1 1 calc R U . . .
H8C H 0.1423 0.3802 0.5250 0.172 Uiso 1 1 calc R U . . .
C9 C 0.1384(3) 0.5698(7) 0.5367(4) 0.131(4) Uani 1 1 d . . . . .
H9A H 0.1085 0.5442 0.5142 0.196 Uiso 1 1 calc R U . . .
H9B H 0.1401 0.5673 0.5694 0.196 Uiso 1 1 calc R U . . .
H9C H 0.1413 0.6355 0.5282 0.196 Uiso 1 1 calc R U . . .
C10 C 0.1732(3) 0.5105(8) 0.4803(3) 0.140(4) Uani 1 1 d . . . . .
H10A H 0.1984 0.4729 0.4782 0.210 Uiso 1 1 calc R U . . .
H10B H 0.1432 0.4828 0.4593 0.210 Uiso 1 1 calc R U . . .
H10C H 0.1750 0.5754 0.4700 0.210 Uiso 1 1 calc R U . . .
C11 C 0.3941(2) 0.6393(4) 0.5535(2) 0.0393(15) Uani 1 1 d . . . . .
C12 C 0.3461(2) 0.6652(4) 0.5339(2) 0.0412(16) Uani 1 1 d . . . . .
C13 C 0.3195(2) 0.6531(5) 0.4838(2) 0.0543(18) Uani 1 1 d . . . . .
H13A H 0.2879 0.6727 0.4703 0.065 Uiso 1 1 calc R U . . .
C14 C 0.3385(3) 0.6129(5) 0.4533(2) 0.063(2) Uani 1 1 d . . . . .
C15 C 0.3861(3) 0.5868(5) 0.4741(2) 0.0584(19) Uani 1 1 d . . . . .
H15A H 0.3993 0.5595 0.4542 0.070 Uiso 1 1 calc R U . . .
C16 C 0.4150(2) 0.6000(4) 0.5240(2) 0.0430(16) Uani 1 1 d . . . . .
C17 C 0.3097(3) 0.6014(8) 0.3980(3) 0.111(3) Uani 1 1 d . U . . .
C18 C 0.2594(5) 0.5640(13) 0.3896(5) 0.243(7) Uani 1 1 d . U . . .
H18A H 0.2480 0.5992 0.4102 0.364 Uiso 1 1 calc R U . . .
H18B H 0.2381 0.5732 0.3559 0.364 Uiso 1 1 calc R U . . .
H18C H 0.2611 0.4966 0.3975 0.364 Uiso 1 1 calc R U . . .
C19 C 0.2865(5) 0.6971(10) 0.3747(4) 0.208(6) Uani 1 1 d . U . . .
H19A H 0.2714 0.7254 0.3939 0.311 Uiso 1 1 calc R U . . .
H19B H 0.3103 0.7402 0.3736 0.311 Uiso 1 1 calc R U . . .
H19C H 0.2632 0.6855 0.3420 0.311 Uiso 1 1 calc R U . . .
C20 C 0.3313(5) 0.5594(12) 0.3717(4) 0.242(7) Uani 1 1 d . U . . .
H20A H 0.3455 0.4997 0.3869 0.362 Uiso 1 1 calc R U . . .
H20B H 0.3082 0.5471 0.3390 0.362 Uiso 1 1 calc R U . . .
H20C H 0.3554 0.6018 0.3705 0.362 Uiso 1 1 calc R U . . .
C21 C 0.5036(2) 0.4877(4) 0.6246(2) 0.0411(15) Uani 1 1 d . . . . .
C22 C 0.5186(2) 0.4016(5) 0.6517(2) 0.0456(16) Uani 1 1 d . . . . .
C23 C 0.5130(2) 0.3159(4) 0.6264(3) 0.0531(19) Uani 1 1 d . . . . .
H23A H 0.5234 0.2593 0.6443 0.064 Uiso 1 1 calc R U . . .
C24 C 0.4928(2) 0.3098(5) 0.5758(3) 0.0512(18) Uani 1 1 d . . . . .
C25 C 0.4774(2) 0.3958(5) 0.5503(2) 0.0507(17) Uani 1 1 d . . . . .
H25A H 0.4633 0.3941 0.5162 0.061 Uiso 1 1 calc R U . . .
C26 C 0.4824(2) 0.4852(4) 0.5740(2) 0.0417(15) Uani 1 1 d . . . . .
C27 C 0.4905(3) 0.2136(5) 0.5498(3) 0.067(2) Uani 1 1 d . . . . .
C28 C 0.4707(4) 0.1346(6) 0.5712(3) 0.126(4) Uani 1 1 d . . . . .
H28A H 0.4397 0.1526 0.5682 0.188 Uiso 1 1 calc R U . . .
H28B H 0.4688 0.0755 0.5539 0.188 Uiso 1 1 calc R U . . .
H28C H 0.4913 0.1259 0.6052 0.188 Uiso 1 1 calc R U . . .
C29 C 0.4583(3) 0.2200(6) 0.4952(3) 0.109(3) Uani 1 1 d . . . . .
H29A H 0.4266 0.2359 0.4910 0.164 Uiso 1 1 calc R U . . .
H29B H 0.4700 0.2691 0.4804 0.164 Uiso 1 1 calc R U . . .
H29C H 0.4581 0.1591 0.4799 0.164 Uiso 1 1 calc R U . . .
C30 C 0.5395(3) 0.1885(6) 0.5538(4) 0.125(4) Uani 1 1 d . . . . .
H30A H 0.5511 0.2397 0.5400 0.187 Uiso 1 1 calc R U . . .
H30B H 0.5606 0.1801 0.5876 0.187 Uiso 1 1 calc R U . . .
H30C H 0.5381 0.1297 0.5363 0.187 Uiso 1 1 calc R U . . .
C31 C 0.6222(2) 0.4808(5) 0.7488(2) 0.0447(16) Uani 1 1 d . . . . .
C32 C 0.5942(2) 0.3985(5) 0.7322(2) 0.0498(17) Uani 1 1 d . . . . .
C33 C 0.6170(2) 0.3095(4) 0.7385(2) 0.0585(19) Uani 1 1 d . . . . .
H33A H 0.5987 0.2542 0.7275 0.070 Uiso 1 1 calc R U . . .
C34 C 0.6658(3) 0.3003(5) 0.7604(3) 0.062(2) Uani 1 1 d . . . . .
C35 C 0.6918(2) 0.3841(5) 0.7760(2) 0.0586(19) Uani 1 1 d . . . . .
H35A H 0.7247 0.3796 0.7902 0.070 Uiso 1 1 calc R U . . .
C36 C 0.6715(2) 0.4740(4) 0.7717(2) 0.0459(16) Uani 1 1 d . . . . .
C37 C 0.6891(3) 0.1993(6) 0.7668(3) 0.084(3) Uani 1 1 d . . . . .
C38 C 0.7425(3) 0.2058(7) 0.7850(4) 0.147(5) Uani 1 1 d . . . . .
H38A H 0.7504 0.2440 0.7626 0.220 Uiso 1 1 calc R U . . .
H38B H 0.7555 0.2354 0.8168 0.220 Uiso 1 1 calc R U . . .
H38C H 0.7555 0.1422 0.7871 0.220 Uiso 1 1 calc R U . . .
C39 C 0.6755(4) 0.1398(7) 0.8010(5) 0.171(6) Uani 1 1 d . . . . .
H39A H 0.6416 0.1366 0.7888 0.257 Uiso 1 1 calc R U . . .
H39B H 0.6882 0.0759 0.8033 0.257 Uiso 1 1 calc R U . . .
H39C H 0.6882 0.1691 0.8329 0.257 Uiso 1 1 calc R U . . .
C40 C 0.6705(4) 0.1449(7) 0.7185(4) 0.169(6) Uani 1 1 d . . . . .
H40A H 0.6782 0.1799 0.6951 0.254 Uiso 1 1 calc R U . . .
H40B H 0.6848 0.0821 0.7235 0.254 Uiso 1 1 calc R U . . .
H40C H 0.6367 0.1383 0.7065 0.254 Uiso 1 1 calc R U . . .
C41 C 0.54023(19) 0.4036(4) 0.7078(2) 0.0482(17) Uani 1 1 d . . . . .
H41A H 0.5302 0.4624 0.7184 0.058 Uiso 1 1 calc R U . . .
H41B H 0.5275 0.3497 0.7193 0.058 Uiso 1 1 calc R U . . .
C42 C 0.4671(2) 0.5771(4) 0.5440(2) 0.0470(17) Uani 1 1 d . . . . .
H42A H 0.4845 0.6307 0.5642 0.056 Uiso 1 1 calc R U . . .
H42B H 0.4763 0.5724 0.5167 0.056 Uiso 1 1 calc R U . . .
C43 C 0.3247(2) 0.7121(4) 0.5656(2) 0.0478(17) Uani 1 1 d . . . . .
H43A H 0.3034 0.7628 0.5466 0.057 Uiso 1 1 calc R U . . .
H43B H 0.3500 0.7425 0.5931 0.057 Uiso 1 1 calc R U . . .
C44 C 0.2977(2) 0.5632(5) 0.7072(2) 0.0528(18) Uani 1 1 d . . . . .
H44A H 0.2692 0.5579 0.7130 0.063 Uiso 1 1 calc R U . . .
H44B H 0.3149 0.6197 0.7246 0.063 Uiso 1 1 calc R U . . .
C51 C 0.6523(3) 0.8393(6) 0.7745(3) 0.118(4) Uani 1 1 d . . . . .
H51A H 0.6741 0.8058 0.8028 0.177 Uiso 1 1 calc R U . . .
H51B H 0.6674 0.8526 0.7528 0.177 Uiso 1 1 calc R U . . .
H51C H 0.6430 0.8989 0.7843 0.177 Uiso 1 1 calc R U . . .
C52 C 0.6022(4) 0.9425(8) 0.6365(4) 0.148(4) Uani 1 1 d . . . . .
H52A H 0.6032 1.0117 0.6385 0.222 Uiso 1 1 calc R U . . .
H52B H 0.6340 0.9176 0.6489 0.222 Uiso 1 1 calc R U . . .
H52C H 0.5854 0.9232 0.6029 0.222 Uiso 1 1 calc R U . . .
C53 C 0.6198(4) 0.6726(8) 0.6540(5) 0.158(5) Uani 1 1 d . . . . .
H53A H 0.6122 0.6184 0.6321 0.236 Uiso 1 1 calc R U . . .
H53B H 0.6342 0.7223 0.6424 0.236 Uiso 1 1 calc R U . . .
H53C H 0.6413 0.6527 0.6862 0.236 Uiso 1 1 calc R U . . .
C54 C 0.4687(3) 0.8429(5) 0.5947(3) 0.091(3) Uani 1 1 d . . . . .
H54A H 0.4409 0.8095 0.5728 0.137 Uiso 1 1 calc R U . . .
H54B H 0.4596 0.8998 0.6070 0.137 Uiso 1 1 calc R U . . .
H54C H 0.4877 0.8610 0.5774 0.137 Uiso 1 1 calc R U . . .
O1 O 0.35543(13) 0.6646(3) 0.66781(14) 0.0474(11) Uani 1 1 d . . . . .
O2 O 0.42082(13) 0.6533(3) 0.60178(14) 0.0441(11) Uani 1 1 d . . . . .
O3 O 0.50984(13) 0.5727(3) 0.64924(14) 0.0460(11) Uani 1 1 d . . . . .
O4 O 0.60061(13) 0.5691(3) 0.74387(14) 0.0453(11) Uani 1 1 d . . . . .
O5 O 0.49553(13) 0.7815(3) 0.63442(13) 0.0471(11) Uani 1 1 d . . . . .
O6 O 0.44598(12) 0.5848(3) 0.69527(13) 0.0441(11) Uani 1 1 d . . . . .
O7 O 0.57930(16) 0.9067(3) 0.66397(16) 0.0685(14) Uani 1 1 d . . . . .
O8 O 0.52720(13) 0.8929(3) 0.72113(13) 0.0472(11) Uani 1 1 d . . . . .
O9 O 0.55559(12) 0.7634(3) 0.80662(12) 0.0413(10) Uani 1 1 d . . . . .
O10 O 0.61093(13) 0.7803(3) 0.74951(14) 0.0504(11) Uani 1 1 d . . . . .
O11 O 0.53043(11) 0.7078(3) 0.71823(12) 0.0343(10) Uani 1 1 d . . . . .
O12 O 0.58089(18) 0.7059(3) 0.65570(18) 0.0756(14) Uani 1 1 d . . . . .
Ti1 Ti 0.58761(4) 0.66586(7) 0.77885(4) 0.0395(4) Uani 1 1 d . . . . .
Ti2 Ti 0.55599(4) 0.81615(9) 0.68938(5) 0.0591(4) Uani 1 1 d . . . . .
Ti3 Ti 0.47071(4) 0.66468(7) 0.66093(4) 0.0392(4) Uani 1 1 d . . . . .
Ti4 Ti 0.5000 0.80621(10) 0.7500 0.0436(5) Uani 1 2 d S T P . .

loop_
_atom_site_aniso_label
_atom_site_aniso_U_11
_atom_site_aniso_U_22
_atom_site_aniso_U_33
_atom_site_aniso_U_23
_atom_site_aniso_U_13
_atom_site_aniso_U_12
C1 0.035(4) 0.043(4) 0.042(5) 0.004(3) 0.008(4) -0.001(3)
C2 0.029(4) 0.058(4) 0.032(4) 0.002(3) 0.003(3) 0.000(3)
C3 0.037(4) 0.068(5) 0.053(5) 0.018(4) 0.006(4) -0.008(4)
C4 0.029(4) 0.066(5) 0.061(6) 0.008(4) 0.006(4) -0.008(3)
C5 0.040(4) 0.064(4) 0.043(4) 0.000(4) 0.003(4) -0.002(4)
C6 0.035(4) 0.042(4) 0.045(5) 0.005(3) 0.012(4) 0.005(3)
C7 0.047(5) 0.094(6) 0.061(6) 0.006(4) -0.003(4) -0.021(4)
C8 0.080(6) 0.105(7) 0.120(8) 0.010(6) 0.002(6) -0.049(5)
C9 0.041(5) 0.145(9) 0.163(10) -0.004(7) -0.001(6) 0.007(6)
C10 0.101(8) 0.216(12) 0.057(6) -0.002(7) -0.013(5) -0.092(8)
C11 0.034(4) 0.048(4) 0.028(4) -0.001(3) 0.004(4) -0.001(3)
C12 0.043(4) 0.039(4) 0.039(5) 0.001(3) 0.014(4) -0.003(3)
C13 0.045(4) 0.070(5) 0.033(5) 0.001(4) 0.001(4) 0.006(3)
C14 0.058(5) 0.076(5) 0.032(5) -0.008(4) -0.006(4) 0.011(4)
C15 0.067(5) 0.065(5) 0.034(5) -0.005(3) 0.011(4) 0.008(4)
C16 0.040(4) 0.056(4) 0.024(4) -0.003(3) 0.004(3) -0.002(3)
C17 0.084(6) 0.157(9) 0.053(6) -0.035(6) -0.010(5) 0.049(6)
C18 0.198(11) 0.322(15) 0.145(11) -0.075(11) 0.007(9) -0.089(11)
C19 0.245(13) 0.218(11) 0.103(9) 0.007(8) 0.014(9) 0.094(9)
C20 0.215(11) 0.361(15) 0.082(8) -0.089(9) -0.005(7) 0.158(11)
C21 0.033(4) 0.047(4) 0.042(5) -0.004(4) 0.014(3) 0.001(3)
C22 0.030(4) 0.057(5) 0.043(5) -0.005(4) 0.008(3) -0.002(3)
C23 0.039(4) 0.041(4) 0.067(6) -0.008(4) 0.009(4) -0.001(3)
C24 0.035(4) 0.059(5) 0.051(5) -0.015(4) 0.009(4) -0.010(3)
C25 0.043(4) 0.067(5) 0.046(4) -0.017(4) 0.023(3) -0.008(4)
C26 0.035(4) 0.058(4) 0.034(4) -0.004(4) 0.016(3) 0.002(3)
C27 0.064(5) 0.060(5) 0.070(6) -0.030(4) 0.022(4) -0.008(4)
C28 0.216(11) 0.060(5) 0.117(8) -0.025(5) 0.086(8) -0.053(6)
C29 0.141(9) 0.074(6) 0.100(8) -0.036(5) 0.037(7) -0.028(6)
C30 0.090(7) 0.106(7) 0.169(10) -0.073(7) 0.044(7) 0.004(5)
C31 0.043(5) 0.051(4) 0.032(4) 0.000(3) 0.008(3) 0.006(4)
C32 0.039(4) 0.057(4) 0.037(4) -0.001(3) -0.001(3) 0.009(4)
C33 0.053(5) 0.046(4) 0.058(5) -0.007(3) 0.004(4) 0.002(4)
C34 0.050(5) 0.056(5) 0.064(5) -0.006(4) 0.007(4) 0.016(4)
C35 0.033(4) 0.078(5) 0.051(5) -0.005(4) 0.003(3) 0.017(4)
C36 0.042(4) 0.056(4) 0.036(4) -0.004(3) 0.012(3) 0.007(4)
C37 0.069(6) 0.076(6) 0.089(7) -0.003(5) 0.014(5) 0.036(5)
C38 0.074(7) 0.102(7) 0.208(12) -0.039(7) 0.001(7) 0.036(6)
C39 0.208(13) 0.112(8) 0.243(15) 0.092(10) 0.143(13) 0.086(9)
C40 0.138(10) 0.122(8) 0.179(12) -0.078(9) -0.005(9) 0.048(7)
C41 0.038(4) 0.048(4) 0.051(5) 0.000(3) 0.012(4) 0.000(3)
C42 0.045(4) 0.061(4) 0.032(4) -0.012(3) 0.014(3) -0.007(3)
C43 0.035(4) 0.046(4) 0.050(4) 0.003(3) 0.006(3) 0.000(3)
C44 0.030(4) 0.072(5) 0.056(5) 0.004(4) 0.017(3) 0.002(3)
C51 0.082(7) 0.099(6) 0.114(8) 0.017(6) -0.019(6) -0.053(5)
C52 0.197(12) 0.153(10) 0.123(9) 0.003(7) 0.095(9) -0.074(8)
C53 0.159(11) 0.166(11) 0.209(13) 0.060(9) 0.138(11) 0.062(8)
C54 0.101(7) 0.072(5) 0.064(6) 0.028(5) -0.004(5) -0.004(5)
O1 0.032(3) 0.067(3) 0.033(3) 0.002(2) 0.003(2) -0.005(2)
O2 0.029(2) 0.068(3) 0.028(3) -0.006(2) 0.004(2) 0.001(2)
O3 0.045(3) 0.048(3) 0.037(3) -0.008(2) 0.008(2) 0.004(2)
O4 0.041(3) 0.042(2) 0.046(3) -0.003(2) 0.011(2) 0.002(2)
O5 0.050(3) 0.057(3) 0.029(2) 0.010(2) 0.011(2) 0.004(2)
O6 0.041(3) 0.049(2) 0.039(3) 0.0011(19) 0.014(2) -0.0029(19)
O7 0.078(3) 0.074(3) 0.063(3) 0.013(3) 0.039(3) -0.021(3)
O8 0.049(3) 0.039(2) 0.051(3) 0.003(2) 0.018(2) 0.0014(19)
O9 0.033(2) 0.054(3) 0.031(2) 0.0001(19) 0.0073(19) 0.0014(19)
O10 0.039(3) 0.053(3) 0.055(3) 0.000(2) 0.014(2) -0.007(2)
O11 0.031(2) 0.039(2) 0.026(2) 0.0029(17) 0.0058(19) -0.0013(17)
O12 0.070(4) 0.086(4) 0.082(4) -0.004(3) 0.042(3) 0.015(3)
Ti1 0.0324(7) 0.0452(7) 0.0343(7) -0.0013(5) 0.0069(6) 0.0026(5)
Ti2 0.0517(9) 0.0619(8) 0.0546(9) 0.0163(6) 0.0126(7) -0.0117(6)
Ti3 0.0334(7) 0.0451(7) 0.0311(7) -0.0026(5) 0.0052(6) 0.0024(5)
Ti4 0.0408(10) 0.0421(9) 0.0464(11) 0.000 0.0166(9) 0.000

loop_
_atom_type_symbol
_atom_type_description
_atom_type_scat_dispersion_real
_atom_type_scat_dispersion_imag
_atom_type_scat_source
C C 0.0181 0.0091 'International Tables Vol C Tables 4.2.6.8 and 6.1.1.4'
H H 0.0000 0.0000 'International Tables Vol C Tables 4.2.6.8 and 6.1.1.4'
O O 0.0492 0.0322 'International Tables Vol C Tables 4.2.6.8 and 6.1.1.4'
Ti Ti 0.2191 1.8069 'International Tables Vol C Tables 4.2.6.8 and 6.1.1.4'

loop_
_geom_angle_atom_site_label_1
_geom_angle_atom_site_label_2
_geom_angle_atom_site_label_3
_geom_angle
_geom_angle_site_symmetry_1
_geom_angle_site_symmetry_3
_geom_angle_publ_flag
O1 C1 C6 119.6(5) . . ?
O1 C1 C2 119.9(6) . . ?
C6 C1 C2 120.4(6) . . ?
C3 C2 C1 117.8(6) . . ?
C3 C2 C44 120.5(6) . . ?
C1 C2 C44 121.7(5) . . ?
C2 C3 C4 124.6(6) . . ?
C2 C3 H3A 117.7 . . ?
C4 C3 H3A 117.7 . . ?
C3 C4 C5 116.5(6) . . ?
C3 C4 C7 122.1(6) . . ?
C5 C4 C7 121.2(6) . . ?
C4 C5 C6 121.9(6) . . ?
C4 C5 H5A 119.0 . . ?
C6 C5 H5A 119.0 . . ?
C5 C6 C1 118.5(6) . . ?
C5 C6 C43 119.5(6) . . ?
C1 C6 C43 121.9(5) . . ?
C9 C7 C4 109.9(7) . . ?
C9 C7 C10 109.1(7) . . ?
C4 C7 C10 112.2(6) . . ?
C9 C7 C8 108.5(7) . . ?
C4 C7 C8 110.0(6) . . ?
C10 C7 C8 107.2(7) . . ?
C7 C8 H8A 109.5 . . ?
C7 C8 H8B 109.5 . . ?
H8A C8 H8B 109.5 . . ?
C7 C8 H8C 109.5 . . ?
H8A C8 H8C 109.5 . . ?
H8B C8 H8C 109.5 . . ?
C7 C9 H9A 109.5 . . ?
C7 C9 H9B 109.5 . . ?
H9A C9 H9B 109.5 . . ?
C7 C9 H9C 109.5 . . ?
H9A C9 H9C 109.5 . . ?
H9B C9 H9C 109.5 . . ?
C7 C10 H10A 109.5 . . ?
C7 C10 H10B 109.5 . . ?
H10A C10 H10B 109.5 . . ?
C7 C10 H10C 109.5 . . ?
H10A C10 H10C 109.5 . . ?
H10B C10 H10C 109.5 . . ?
O2 C11 C12 119.3(5) . . ?
O2 C11 C16 119.6(5) . . ?
C12 C11 C16 121.1(6) . . ?
C13 C12 C11 118.5(6) . . ?
C13 C12 C43 120.7(6) . . ?
C11 C12 C43 120.7(5) . . ?
C14 C13 C12 122.2(6) . . ?
C14 C13 H13A 118.9 . . ?
C12 C13 H13A 118.9 . . ?
C13 C14 C15 117.8(6) . . ?
C13 C14 C17 122.4(7) . . ?
C15 C14 C17 119.6(7) . . ?
C14 C15 C16 122.4(6) . . ?
C14 C15 H15A 118.8 . . ?
C16 C15 H15A 118.8 . . ?
C15 C16 C11 117.8(6) . . ?
C15 C16 C42 120.3(6) . . ?
C11 C16 C42 121.7(5) . . ?
C20 C17 C19 110.9(11) . . ?
C20 C17 C14 117.8(8) . . ?
C19 C17 C14 110.9(8) . . ?
C20 C17 C18 117.5(11) . . ?
C19 C17 C18 88.0(9) . . ?
C14 C17 C18 107.9(9) . . ?
C17 C18 H18A 109.5 . . ?
C17 C18 H18B 109.5 . . ?
H18A C18 H18B 109.5 . . ?
C17 C18 H18C 109.5 . . ?
H18A C18 H18C 109.5 . . ?
H18B C18 H18C 109.5 . . ?
C17 C19 H19A 109.5 . . ?
C17 C19 H19B 109.5 . . ?
H19A C19 H19B 109.5 . . ?
C17 C19 H19C 109.5 . . ?
H19A C19 H19C 109.5 . . ?
H19B C19 H19C 109.5 . . ?
C17 C20 H20A 109.5 . . ?
C17 C20 H20B 109.5 . . ?
H20A C20 H20B 109.5 . . ?
C17 C20 H20C 109.5 . . ?
H20A C20 H20C 109.5 . . ?
H20B C20 H20C 109.5 . . ?
O3 C21 C26 121.0(5) . . ?
O3 C21 C22 118.6(5) . . ?
C26 C21 C22 120.3(6) . . ?
C23 C22 C21 118.3(6) . . ?
C23 C22 C41 121.1(6) . . ?
C21 C22 C41 120.6(5) . . ?
C24 C23 C22 123.5(6) . . ?
C24 C23 H23A 118.3 . . ?
C22 C23 H23A 118.3 . . ?
C23 C24 C25 116.6(6) . . ?
C23 C24 C27 121.0(6) . . ?
C25 C24 C27 122.2(6) . . ?
C24 C25 C26 122.5(6) . . ?
C24 C25 H25A 118.8 . . ?
C26 C25 H25A 118.8 . . ?
C21 C26 C25 118.8(6) . . ?
C21 C26 C42 121.3(5) . . ?
C25 C26 C42 119.9(6) . . ?
C30 C27 C28 111.4(8) . . ?
C30 C27 C29 106.7(7) . . ?
C28 C27 C29 107.3(6) . . ?
C30 C27 C24 109.0(6) . . ?
C28 C27 C24 110.9(6) . . ?
C29 C27 C24 111.6(6) . . ?
C27 C28 H28A 109.5 . . ?
C27 C28 H28B 109.5 . . ?
H28A C28 H28B 109.5 . . ?
C27 C28 H28C 109.5 . . ?
H28A C28 H28C 109.5 . . ?
H28B C28 H28C 109.5 . . ?
C27 C29 H29A 109.5 . . ?
C27 C29 H29B 109.5 . . ?
H29A C29 H29B 109.5 . . ?
C27 C29 H29C 109.5 . . ?
H29A C29 H29C 109.5 . . ?
H29B C29 H29C 109.5 . . ?
C27 C30 H30A 109.5 . . ?
C27 C30 H30B 109.5 . . ?
H30A C30 H30B 109.5 . . ?
C27 C30 H30C 109.5 . . ?
H30A C30 H30C 109.5 . . ?
H30B C30 H30C 109.5 . . ?
O4 C31 C32 119.2(5) . . ?
O4 C31 C36 119.8(5) . . ?
C32 C31 C36 120.9(6) . . ?
C31 C32 C33 118.0(6) . . ?
C31 C32 C41 122.1(5) . . ?
C33 C32 C41 120.0(6) . . ?
C34 C33 C32 122.6(6) . . ?
C34 C33 H33A 118.7 . . ?
C32 C33 H33A 118.7 . . ?
C35 C34 C33 116.9(6) . . ?
C35 C34 C37 122.9(6) . . ?
C33 C34 C37 120.2(7) . . ?
C36 C35 C34 123.5(6) . . ?
C36 C35 H35A 118.3 . . ?
C34 C35 H35A 118.3 . . ?
C35 C36 C31 118.0(6) . . ?
C35 C36 C44 120.8(6) . 2_656 ?
C31 C36 C44 121.1(6) . 2_656 ?
C39 C37 C38 110.9(8) . . ?
C39 C37 C40 105.9(9) . . ?
C38 C37 C40 107.7(8) . . ?
C39 C37 C34 109.5(7) . . ?
C38 C37 C34 111.8(7) . . ?
C40 C37 C34 110.8(7) . . ?
C37 C38 H38A 109.5 . . ?
C37 C38 H38B 109.5 . . ?
H38A C38 H38B 109.5 . . ?
C37 C38 H38C 109.5 . . ?
H38A C38 H38C 109.5 . . ?
H38B C38 H38C 109.5 . . ?
C37 C39 H39A 109.5 . . ?
C37 C39 H39B 109.5 . . ?
H39A C39 H39B 109.5 . . ?
C37 C39 H39C 109.5 . . ?
H39A C39 H39C 109.5 . . ?
H39B C39 H39C 109.5 . . ?
C37 C40 H40A 109.5 . . ?
C37 C40 H40B 109.5 . . ?
H40A C40 H40B 109.5 . . ?
C37 C40 H40C 109.5 . . ?
H40A C40 H40C 109.5 . . ?
H40B C40 H40C 109.5 . . ?
C32 C41 C22 115.1(5) . . ?
C32 C41 H41A 108.5 . . ?
C22 C41 H41A 108.5 . . ?
C32 C41 H41B 108.5 . . ?
C22 C41 H41B 108.5 . . ?
H41A C41 H41B 107.5 . . ?
C16 C42 C26 115.7(5) . . ?
C16 C42 H42A 108.4 . . ?
C26 C42 H42A 108.4 . . ?
C16 C42 H42B 108.4 . . ?
C26 C42 H42B 108.4 . . ?
H42A C42 H42B 107.4 . . ?
C12 C43 C6 116.5(5) . . ?
C12 C43 H43A 108.2 . . ?
C6 C43 H43A 108.2 . . ?
C12 C43 H43B 108.2 . . ?
C6 C43 H43B 108.2 . . ?
H43A C43 H43B 107.3 . . ?
C2 C44 C36 114.2(5) . 2_656 ?
C2 C44 H44A 108.7 . . ?
C36 C44 H44A 108.7 2_656 . ?
C2 C44 H44B 108.7 . . ?
C36 C44 H44B 108.7 2_656 . ?
H44A C44 H44B 107.6 . . ?
O10 C51 H51A 109.5 . . ?
O10 C51 H51B 109.5 . . ?
H51A C51 H51B 109.5 . . ?
O10 C51 H51C 109.5 . . ?
H51A C51 H51C 109.5 . . ?
H51B C51 H51C 109.5 . . ?
O7 C52 H52A 109.5 . . ?
O7 C52 H52B 109.5 . . ?
H52A C52 H52B 109.5 . . ?
O7 C52 H52C 109.5 . . ?
H52A C52 H52C 109.5 . . ?
H52B C52 H52C 109.5 . . ?
O12 C53 H53A 109.5 . . ?
O12 C53 H53B 109.5 . . ?
H53A C53 H53B 109.5 . . ?
O12 C53 H53C 109.5 . . ?
H53A C53 H53C 109.5 . . ?
H53B C53 H53C 109.5 . . ?
O5 C54 H54A 109.5 . . ?
O5 C54 H54B 109.5 . . ?
H54A C54 H54B 109.5 . . ?
O5 C54 H54C 109.5 . . ?
H54A C54 H54C 109.5 . . ?
H54B C54 H54C 109.5 . . ?
C1 O1 Ti1 157.3(4) . 2_656 ?
C11 O2 Ti3 163.0(4) . . ?
C21 O3 Ti3 136.6(3) . . ?
C31 O4 Ti1 142.8(4) . . ?
C54 O5 Ti2 125.4(4) . . ?
C54 O5 Ti3 127.3(4) . . ?
Ti2 O5 Ti3 104.00(17) . . ?
Ti3 O6 Ti1 106.82(18) . 2_656 ?
C52 O7 Ti2 155.8(6) . . ?
Ti4 O8 Ti2 105.50(18) . . ?
Ti4 O9 Ti3 103.79(16) . 2_656 ?
Ti4 O9 Ti1 104.43(16) . . ?
Ti3 O9 Ti1 96.01(16) 2_656 . ?
C51 O10 Ti2 125.4(4) . . ?
C51 O10 Ti1 127.0(4) . . ?
Ti2 O10 Ti1 105.11(17) . . ?
Ti3 O11 Ti1 145.89(19) . . ?
Ti3 O11 Ti2 103.58(15) . . ?
Ti1 O11 Ti2 104.03(15) . . ?
Ti3 O11 Ti4 98.84(14) . . ?
Ti1 O11 Ti4 99.75(14) . . ?
Ti2 O11 Ti4 92.14(15) . . ?
C53 O12 Ti2 141.6(7) . . ?
O1 Ti1 O4 97.61(17) 2_656 . ?
O1 Ti1 O6 97.45(17) 2_656 2_656 ?
O4 Ti1 O6 94.87(17) . 2_656 ?
O1 Ti1 O11 163.02(17) 2_656 . ?
O4 Ti1 O11 90.79(16) . . ?
O6 Ti1 O11 96.51(15) 2_656 . ?
O1 Ti1 O9 96.01(16) 2_656 . ?
O4 Ti1 O9 165.26(16) . . ?
O6 Ti1 O9 77.75(16) 2_656 . ?
O11 Ti1 O9 77.57(14) . . ?
O1 Ti1 O10 89.99(17) 2_656 . ?
O4 Ti1 O10 96.92(17) . . ?
O6 Ti1 O10 165.11(16) 2_656 . ?
O11 Ti1 O10 74.31(15) . . ?
O9 Ti1 O10 88.69(15) . . ?
O1 Ti1 Ti3 94.31(13) 2_656 2_656 ?
O4 Ti1 Ti3 130.99(13) . 2_656 ?
O6 Ti1 Ti3 36.33(11) 2_656 2_656 ?
O11 Ti1 Ti3 91.21(10) . 2_656 ?
O9 Ti1 Ti3 41.85(10) . 2_656 ?
O10 Ti1 Ti3 130.53(12) . 2_656 ?
O1 Ti1 Ti4 131.00(13) 2_656 . ?
O4 Ti1 Ti4 131.00(12) . . ?
O6 Ti1 Ti4 85.68(11) 2_656 . ?
O11 Ti1 Ti4 40.88(10) . . ?
O9 Ti1 Ti4 36.69(10) . . ?
O10 Ti1 Ti4 79.72(11) . . ?
Ti3 Ti1 Ti4 60.80(3) 2_656 . ?
O1 Ti1 Ti2 126.07(13) 2_656 . ?
O4 Ti1 Ti2 93.48(12) . . ?
O6 Ti1 Ti2 133.97(12) 2_656 . ?
O11 Ti1 Ti2 38.16(10) . . ?
O9 Ti1 Ti2 82.98(11) . . ?
O10 Ti1 Ti2 36.19(11) . . ?
Ti3 Ti1 Ti2 116.63(4) 2_656 . ?
Ti4 Ti1 Ti2 55.85(3) . . ?
O7 Ti2 O8 100.2(2) . . ?
O7 Ti2 O10 102.84(19) . . ?
O8 Ti2 O10 95.20(17) . . ?
O7 Ti2 O5 103.14(19) . . ?
O8 Ti2 O5 94.37(17) . . ?
O10 Ti2 O5 150.17(17) . . ?
O7 Ti2 O11 178.0(2) . . ?
O8 Ti2 O11 81.73(15) . . ?
O10 Ti2 O11 76.46(15) . . ?
O5 Ti2 O11 77.07(15) . . ?
O7 Ti2 O12 90.9(2) . . ?
O8 Ti2 O12 168.60(18) . . ?
O10 Ti2 O12 84.73(18) . . ?
O5 Ti2 O12 80.48(18) . . ?
O11 Ti2 O12 87.18(17) . . ?
O7 Ti2 Ti4 137.40(16) . . ?
O8 Ti2 Ti4 37.17(12) . . ?
O10 Ti2 Ti4 85.99(12) . . ?
O5 Ti2 Ti4 84.76(12) . . ?
O11 Ti2 Ti4 44.57(10) . . ?
O12 Ti2 Ti4 131.66(14) . . ?
O7 Ti2 Ti3 142.03(16) . . ?
O8 Ti2 Ti3 89.79(12) . . ?
O10 Ti2 Ti3 112.67(12) . . ?
O5 Ti2 Ti3 39.20(11) . . ?
O11 Ti2 Ti3 38.00(9) . . ?
O12 Ti2 Ti3 79.77(14) . . ?
Ti4 Ti2 Ti3 60.72(4) . . ?
O7 Ti2 Ti1 141.38(16) . . ?
O8 Ti2 Ti1 89.45(12) . . ?
O10 Ti2 Ti1 38.70(11) . . ?
O5 Ti2 Ti1 113.37(12) . . ?
O11 Ti2 Ti1 37.81(9) . . ?
O12 Ti2 Ti1 83.37(13) . . ?
Ti4 Ti2 Ti1 61.08(3) . . ?
Ti3 Ti2 Ti1 74.43(4) . . ?
O2 Ti3 O6 96.25(17) . . ?
O2 Ti3 O3 96.46(17) . . ?
O6 Ti3 O3 98.02(17) . . ?
O2 Ti3 O11 164.78(17) . . ?
O6 Ti3 O11 98.34(15) . . ?
O3 Ti3 O11 85.77(15) . . ?
O2 Ti3 O9 100.29(16) . 2_656 ?
O6 Ti3 O9 78.58(16) . 2_656 ?
O3 Ti3 O9 163.17(16) . 2_656 ?
O11 Ti3 O9 78.50(14) . 2_656 ?
O2 Ti3 O5 89.69(16) . . ?
O6 Ti3 O5 164.79(17) . . ?
O3 Ti3 O5 95.20(17) . . ?
O11 Ti3 O5 75.11(14) . . ?
O9 Ti3 O5 86.59(15) 2_656 . ?
O2 Ti3 Ti1 96.10(12) . 2_656 ?
O6 Ti3 Ti1 36.86(12) . 2_656 ?
O3 Ti3 Ti1 134.25(13) . 2_656 ?
O11 Ti3 Ti1 93.01(10) . 2_656 ?
O9 Ti3 Ti1 42.15(11) 2_656 2_656 ?
O5 Ti3 Ti1 128.67(11) . 2_656 ?
O2 Ti3 Ti4 135.91(12) . . ?
O6 Ti3 Ti4 86.75(12) . . ?
O3 Ti3 Ti4 126.78(12) . . ?
O11 Ti3 Ti4 41.38(10) . . ?
O9 Ti3 Ti4 37.13(10) 2_656 . ?
O5 Ti3 Ti4 79.30(11) . . ?
Ti1 Ti3 Ti4 61.57(3) 2_656 . ?
O2 Ti3 Ti2 126.43(13) . . ?
O6 Ti3 Ti2 135.94(12) . . ?
O3 Ti3 Ti2 88.41(12) . . ?
O11 Ti3 Ti2 38.42(10) . . ?
O9 Ti3 Ti2 83.01(11) 2_656 . ?
O5 Ti3 Ti2 36.81(10) . . ?
Ti1 Ti3 Ti2 117.70(4) 2_656 . ?
Ti4 Ti3 Ti2 56.19(3) . . ?
O8 Ti4 O8 100.0(2) . 2_656 ?
O8 Ti4 O9 101.37(15) . 2_656 ?
O8 Ti4 O9 101.23(15) 2_656 2_656 ?
O8 Ti4 O9 101.23(15) . . ?
O8 Ti4 O9 101.37(15) 2_656 . ?
O9 Ti4 O9 144.5(2) 2_656 . ?
O8 Ti4 O11 80.62(15) . . ?
O8 Ti4 O11 179.31(16) 2_656 . ?
O9 Ti4 O11 78.84(14) 2_656 . ?
O9 Ti4 O11 78.25(14) . . ?
O8 Ti4 O11 179.31(16) . 2_656 ?
O8 Ti4 O11 80.62(15) 2_656 2_656 ?
O9 Ti4 O11 78.25(14) 2_656 2_656 ?
O9 Ti4 O11 78.84(14) . 2_656 ?
O11 Ti4 O11 98.7(2) . 2_656 ?
O8 Ti4 Ti2 137.37(13) . 2_656 ?
O8 Ti4 Ti2 37.34(12) 2_656 2_656 ?
O9 Ti4 Ti2 91.07(10) 2_656 2_656 ?
O9 Ti4 Ti2 90.55(10) . 2_656 ?
O11 Ti4 Ti2 142.01(11) . 2_656 ?
O11 Ti4 Ti2 43.29(10) 2_656 2_656 ?
O8 Ti4 Ti2 37.34(12) . . ?
O8 Ti4 Ti2 137.37(13) 2_656 . ?
O9 Ti4 Ti2 90.54(10) 2_656 . ?
O9 Ti4 Ti2 91.07(10) . . ?
O11 Ti4 Ti2 43.29(10) . . ?
O11 Ti4 Ti2 142.01(11) 2_656 . ?
Ti2 Ti4 Ti2 174.70(7) 2_656 . ?
O8 Ti4 Ti3 92.09(12) . . ?
O8 Ti4 Ti3 140.28(11) 2_656 . ?
O9 Ti4 Ti3 39.08(11) 2_656 . ?
O9 Ti4 Ti3 113.20(12) . . ?
O11 Ti4 Ti3 39.78(9) . . ?
O11 Ti4 Ti3 87.26(10) 2_656 . ?
Ti2 Ti4 Ti3 120.70(4) 2_656 . ?
Ti2 Ti4 Ti3 63.09(3) . . ?
O8 Ti4 Ti3 140.28(11) . 2_656 ?
O8 Ti4 Ti3 92.09(12) 2_656 2_656 ?
O9 Ti4 Ti3 113.21(12) 2_656 2_656 ?
O9 Ti4 Ti3 39.08(11) . 2_656 ?
O11 Ti4 Ti3 87.25(10) . 2_656 ?
O11 Ti4 Ti3 39.78(9) 2_656 2_656 ?
Ti2 Ti4 Ti3 63.09(3) 2_656 2_656 ?
Ti2 Ti4 Ti3 120.70(4) . 2_656 ?
Ti3 Ti4 Ti3 102.37(6) . 2_656 ?
O8 Ti4 Ti1 140.24(11) . 2_656 ?
O8 Ti4 Ti1 91.39(11) 2_656 2_656 ?
O9 Ti4 Ti1 38.88(11) 2_656 2_656 ?
O9 Ti4 Ti1 113.72(12) . 2_656 ?
O11 Ti4 Ti1 88.25(10) . 2_656 ?
O11 Ti4 Ti1 39.38(9) 2_656 2_656 ?
Ti2 Ti4 Ti1 63.08(3) 2_656 2_656 ?
Ti2 Ti4 Ti1 120.65(4) . 2_656 ?
Ti3 Ti4 Ti1 57.63(3) . 2_656 ?
Ti3 Ti4 Ti1 76.22(4) 2_656 2_656 ?
O8 Ti4 Ti1 91.39(11) . . ?
O8 Ti4 Ti1 140.24(11) 2_656 . ?
O9 Ti4 Ti1 113.72(12) 2_656 . ?
O9 Ti4 Ti1 38.88(11) . . ?
O11 Ti4 Ti1 39.37(9) . . ?
O11 Ti4 Ti1 88.25(10) 2_656 . ?
Ti2 Ti4 Ti1 120.65(4) 2_656 . ?
Ti2 Ti4 Ti1 63.08(3) . . ?
Ti3 Ti4 Ti1 76.22(4) . . ?
Ti3 Ti4 Ti1 57.63(3) 2_656 . ?
Ti1 Ti4 Ti1 103.81(6) 2_656 . ?

loop_
_geom_bond_atom_site_label_1
_geom_bond_atom_site_label_2
_geom_bond_distance
_geom_bond_site_symmetry_2
_geom_bond_publ_flag
C1 O1 1.365(7) . ?
C1 C6 1.404(8) . ?
C1 C2 1.407(8) . ?
C2 C3 1.365(8) . ?
C2 C44 1.496(8) . ?
C3 C4 1.384(8) . ?
C3 H3A 0.9300 . ?
C4 C5 1.398(8) . ?
C4 C7 1.538(9) . ?
C5 C6 1.398(8) . ?
C5 H5A 0.9300 . ?
C6 C43 1.516(8) . ?
C7 C9 1.502(11) . ?
C7 C10 1.551(11) . ?
C7 C8 1.555(10) . ?
C8 H8A 0.9600 . ?
C8 H8B 0.9600 . ?
C8 H8C 0.9600 . ?
C9 H9A 0.9600 . ?
C9 H9B 0.9600 . ?
C9 H9C 0.9600 . ?
C10 H10A 0.9600 . ?
C10 H10B 0.9600 . ?
C10 H10C 0.9600 . ?
C11 O2 1.351(6) . ?
C11 C12 1.400(8) . ?
C11 C16 1.402(8) . ?
C12 C13 1.393(8) . ?
C12 C43 1.509(8) . ?
C13 C14 1.389(9) . ?
C13 H13A 0.9300 . ?
C14 C15 1.389(9) . ?
C14 C17 1.535(10) . ?
C15 C16 1.401(8) . ?
C15 H15A 0.9300 . ?
C16 C42 1.506(8) . ?
C17 C20 1.355(12) . ?
C17 C19 1.533(14) . ?
C17 C18 1.559(16) . ?
C18 H18A 0.9600 . ?
C18 H18B 0.9600 . ?
C18 H18C 0.9600 . ?
C19 H19A 0.9600 . ?
C19 H19B 0.9600 . ?
C19 H19C 0.9600 . ?
C20 H20A 0.9600 . ?
C20 H20B 0.9600 . ?
C20 H20C 0.9600 . ?
C21 O3 1.361(7) . ?
C21 C26 1.381(8) . ?
C21 C22 1.411(8) . ?
C22 C23 1.382(8) . ?
C22 C41 1.532(8) . ?
C23 C24 1.382(9) . ?
C23 H23A 0.9300 . ?
C24 C25 1.390(8) . ?
C24 C27 1.531(9) . ?
C25 C26 1.404(8) . ?
C25 H25A 0.9300 . ?
C26 C42 1.519(8) . ?
C27 C30 1.513(10) . ?
C27 C28 1.518(10) . ?
C27 C29 1.528(10) . ?
C28 H28A 0.9600 . ?
C28 H28B 0.9600 . ?
C28 H28C 0.9600 . ?
C29 H29A 0.9600 . ?
C29 H29B 0.9600 . ?
C29 H29C 0.9600 . ?
C30 H30A 0.9600 . ?
C30 H30B 0.9600 . ?
C30 H30C 0.9600 . ?
C31 O4 1.374(7) . ?
C31 C32 1.395(8) . ?
C31 C36 1.395(8) . ?
C32 C33 1.396(8) . ?
C32 C41 1.523(8) . ?
C33 C34 1.382(9) . ?
C33 H33A 0.9300 . ?
C34 C35 1.380(9) . ?
C34 C37 1.550(9) . ?
C35 C36 1.378(8) . ?
C35 H35A 0.9300 . ?
C36 C44 1.528(8) 2_656 ?
C37 C39 1.504(12) . ?
C37 C38 1.514(11) . ?
C37 C40 1.518(12) . ?
C38 H38A 0.9600 . ?
C38 H38B 0.9600 . ?
C38 H38C 0.9600 . ?
C39 H39A 0.9600 . ?
C39 H39B 0.9600 . ?
C39 H39C 0.9600 . ?
C40 H40A 0.9600 . ?
C40 H40B 0.9600 . ?
C40 H40C 0.9600 . ?
C41 H41A 0.9700 . ?
C41 H41B 0.9700 . ?
C42 H42A 0.9700 . ?
C42 H42B 0.9700 . ?
C43 H43A 0.9700 . ?
C43 H43B 0.9700 . ?
C44 C36 1.528(8) 2_656 ?
C44 H44A 0.9700 . ?
C44 H44B 0.9700 . ?
C51 O10 1.442(8) . ?
C51 H51A 0.9600 . ?
C51 H51B 0.9600 . ?
C51 H51C 0.9600 . ?
C52 O7 1.380(9) . ?
C52 H52A 0.9600 . ?
C52 H52B 0.9600 . ?
C52 H52C 0.9600 . ?
C53 O12 1.307(9) . ?
C53 H53A 0.9600 . ?
C53 H53B 0.9600 . ?
C53 H53C 0.9600 . ?
C54 O5 1.420(7) . ?
C54 H54A 0.9600 . ?
C54 H54B 0.9600 . ?
C54 H54C 0.9600 . ?
O1 Ti1 1.828(4) 2_656 ?
O2 Ti3 1.815(4) . ?
O3 Ti3 1.887(4) . ?
O4 Ti1 1.844(4) . ?
O5 Ti2 1.976(4) . ?
O5 Ti3 2.084(4) . ?
O6 Ti3 1.874(4) . ?
O6 Ti1 1.898(4) 2_656 ?
O7 Ti2 1.768(4) . ?
O8 Ti4 1.869(4) . ?
O8 Ti2 1.877(4) . ?
O9 Ti4 1.946(3) . ?
O9 Ti3 2.032(4) 2_656 ?
O9 Ti1 2.044(4) . ?
O10 Ti2 1.965(4) . ?
O10 Ti1 2.080(4) . ?
O11 Ti3 2.027(3) . ?
O11 Ti1 2.030(3) . ?
O11 Ti2 2.046(4) . ?
O11 Ti4 2.094(4) . ?
O12 Ti2 2.141(5) . ?
Ti1 O1 1.828(4) 2_656 ?
Ti1 O6 1.898(4) 2_656 ?
Ti1 Ti3 3.0287(15) 2_656 ?
Ti1 Ti4 3.1534(13) . ?
Ti1 Ti2 3.2122(15) . ?
Ti2 Ti4 2.9815(13) . ?
Ti2 Ti3 3.1997(15) . ?
Ti3 O9 2.032(4) 2_656 ?
Ti3 Ti1 3.0287(15) 2_656 ?
Ti3 Ti4 3.1299(14) . ?
Ti4 O8 1.869(4) 2_656 ?
Ti4 O9 1.945(3) 2_656 ?
Ti4 O11 2.094(4) 2_656 ?
Ti4 Ti2 2.9814(13) 2_656 ?
Ti4 Ti3 3.1300(14) 2_656 ?
Ti4 Ti1 3.1534(13) 2_656 ?
